data_4080156
loop_
_publ_author_name
'Huo, Ping'
'Liu, Wanyun'
'He, Xiaohui'
'Wang, Hongming'
'Chen, Yiwang'

_publ_section_title
;
 Nickel(II) Complexes with Three-Dimensional Geometry \a-Diimine Ligands:
 Synthesis and Catalytic Activity toward Copolymerization of Norbornene
;
_journal_issue 8
_journal_name_full Organometallics
_journal_page_first 2291
_journal_paper_doi 10.1021/om300883h
_journal_volume 32
_journal_year 2013
_chemical_absolute_configuration unk
_chemical_formula_moiety 'C34 H32 N2'
_chemical_formula_sum 'C34 H32 N2'
_chemical_formula_weight 468.62
_chemical_name_systematic
; 
 ? 
;
_space_group_IT_number 19
_symmetry_cell_setting orthorhombic
_symmetry_space_group_name_Hall 'P 2ac 2ab'
_symmetry_space_group_name_H-M 'P 21 21 21'
_atom_sites_solution_hydrogens geom
_atom_sites_solution_primary direct
_atom_sites_solution_secondary difmap
_audit_creation_method SHELXL-97
_cell_angle_alpha 90.00
_cell_angle_beta 90.00
_cell_angle_gamma 90.00
_cell_formula_units_Z 4
_cell_length_a 8.7514(15)
_cell_length_b 13.562(2)
_cell_length_c 22.650(4)
_cell_measurement_reflns_used 6951
_cell_measurement_temperature 296(2)
_cell_measurement_theta_max 25.04
_cell_measurement_theta_min 2.49
_cell_volume 2688.2(8)
_computing_cell_refinement 'Bruker SAINT'
_computing_data_collection 'Bruker APEX2'
_computing_data_reduction 'Bruker SAINT'
_computing_molecular_graphics 'Bruker SHELXTL'
_computing_publication_material 'Bruker SHELXTL'
_computing_structure_refinement 'SHELXL-97 (Sheldrick, 2008)'
_computing_structure_solution 'SHELXS-97 (Sheldrick, 2008)'
_diffrn_ambient_temperature 296(2)
_diffrn_measured_fraction_theta_full 0.995
_diffrn_measured_fraction_theta_max 0.995
_diffrn_measurement_device_type 'Bruker APEX-II CCD'
_diffrn_measurement_method '\f and \w scans'
_diffrn_radiation_monochromator graphite
_diffrn_radiation_source 'fine-focus sealed tube'
_diffrn_radiation_type MoK\a
_diffrn_radiation_wavelength 0.71073
_diffrn_reflns_av_R_equivalents 0.0361
_diffrn_reflns_av_sigmaI/netI 0.0356
_diffrn_reflns_limit_h_max 11
_diffrn_reflns_limit_h_min -11
_diffrn_reflns_limit_k_max 18
_diffrn_reflns_limit_k_min -15
_diffrn_reflns_limit_l_max 30
_diffrn_reflns_limit_l_min -30
_diffrn_reflns_number 25401
_diffrn_reflns_theta_full 28.32
_diffrn_reflns_theta_max 28.32
_diffrn_reflns_theta_min 2.34
_exptl_absorpt_coefficient_mu 0.067
_exptl_absorpt_correction_T_max 0.983
_exptl_absorpt_correction_T_min 0.980
_exptl_absorpt_correction_type multi-scan
_exptl_crystal_colour yellow
_exptl_crystal_density_diffrn 1.158
_exptl_crystal_density_method 'not measured'
_exptl_crystal_description block
_exptl_crystal_F_000 1000
_exptl_crystal_size_max 0.3
_exptl_crystal_size_mid 0.28
_exptl_crystal_size_min 0.25
_refine_diff_density_max 0.187
_refine_diff_density_min -0.142
_refine_diff_density_rms 0.033
_refine_ls_abs_structure_details 'Flack H D (1983), Acta Cryst. A39, 876-881'
_refine_ls_abs_structure_Flack -2(3)
_refine_ls_extinction_method none
_refine_ls_goodness_of_fit_ref 1.020
_refine_ls_hydrogen_treatment constr
_refine_ls_matrix_type full
_refine_ls_number_parameters 331
_refine_ls_number_reflns 6657
_refine_ls_number_restraints 0
_refine_ls_restrained_S_all 1.020
_refine_ls_R_factor_all 0.0701
_refine_ls_R_factor_gt 0.0470
_refine_ls_shift/su_max 0.035
_refine_ls_shift/su_mean 0.001
_refine_ls_structure_factor_coef Fsqd
_refine_ls_weighting_details 'calc w=1/[\s^2^(Fo^2^)+(0.0762P)^2^+0.1878P] where P=(Fo^2^+2Fc^2^)/3'
_refine_ls_weighting_scheme calc
_refine_ls_wR_factor_gt 0.1233
_refine_ls_wR_factor_ref 0.1391
_reflns_number_gt 4921
_reflns_number_total 6657
_reflns_threshold_expression >2sigma(I)
_cod_data_source_file om300883h_si_002.cif
_cod_data_source_block L3
_cod_depositor_comments
;
The following automatic conversions were performed:

'_symmetry_cell_setting' value 'Orthorhombic' changed to
'orthorhombic' according to
/home/saulius/struct/CIF-dictionaries/cif_core.dic dictionary named
'cif_core.dic' version 2.4.2 from 2011-04-26.

Automatic conversion script
Id: cif_fix_values 1891 2012-01-12 08:04:46Z andrius 
;
_cod_original_formula_sum ' C34 H32 N2'
_cod_database_code 4080156

loop_
_symmetry_equiv_pos_as_xyz
'x, y, z'
'-x+1/2, -y, z+1/2'
'-x, y+1/2, -z+1/2'
'x+1/2, -y+1/2, -z'

loop_
_atom_site_label
_atom_site_type_symbol
_atom_site_fract_x
_atom_site_fract_y
_atom_site_fract_z
_atom_site_U_iso_or_equiv
_atom_site_adp_type
_atom_site_occupancy
_atom_site_symmetry_multiplicity
_atom_site_calc_flag
_atom_site_refinement_flags
N1 N 0.92289(18) 0.02077(11) 0.17617(6) 0.0432(3) Uani 1 1 d .
N2 N 1.16128(18) 0.02422(11) 0.08173(7) 0.0481(4) Uani 1 1 d .
C1 C 0.8183(2) 0.32071(14) 0.10505(10) 0.0549(5) Uani 1 1 d .
H9 H 0.7308 0.3223 0.1283 0.066 Uiso 1 1 calc R
C2 C 0.8255(3) 0.37467(16) 0.05289(11) 0.0673(7) Uani 1 1 d .
H10 H 0.7427 0.4132 0.0415 0.081 Uiso 1 1 calc R
C3 C 0.9526(3) 0.37165(16) 0.01845(10) 0.0677(7) Uani 1 1 d .
H11 H 0.9563 0.4089 -0.0160 0.081 Uiso 1 1 calc R
C4 C 1.0754(3) 0.31438(16) 0.03376(8) 0.0589(6) Uani 1 1 d .
H12 H 1.1607 0.3114 0.0093 0.071 Uiso 1 1 calc R
C5 C 1.0715(2) 0.26108(13) 0.08585(8) 0.0447(4) Uani 1 1 d .
C6 C 0.9425(2) 0.26473(12) 0.12184(8) 0.0420(4) Uani 1 1 d .
C7 C 0.9577(2) 0.20458(13) 0.17762(8) 0.0433(4) Uani 1 1 d .
H7 H 0.8680 0.2105 0.2033 0.052 Uiso 1 1 calc R
C8 C 1.1039(2) 0.23481(13) 0.20829(8) 0.0492(4) Uani 1 1 d .
C9 C 1.2310(2) 0.23003(14) 0.17202(10) 0.0524(5) Uani 1 1 d .
C10 C 1.1953(2) 0.19490(13) 0.11014(9) 0.0476(4) Uani 1 1 d .
H14 H 1.2862 0.1938 0.0849 0.057 Uiso 1 1 calc R
C11 C 1.1172(4) 0.26474(16) 0.26651(10) 0.0728(7) Uani 1 1 d .
H5 H 1.0316 0.2671 0.2908 0.087 Uiso 1 1 calc R
C12 C 1.2580(5) 0.2908(2) 0.28774(14) 0.1044(13) Uani 1 1 d .
H4 H 1.2681 0.3113 0.3267 0.125 Uiso 1 1 calc R
C13 C 1.3837(5) 0.2870(2) 0.25209(18) 0.1042(13) Uani 1 1 d .
H3 H 1.4785 0.3047 0.2673 0.125 Uiso 1 1 calc R
C14 C 1.3728(3) 0.25715(18) 0.19347(15) 0.0803(8) Uani 1 1 d .
H2 H 1.4587 0.2555 0.1693 0.096 Uiso 1 1 calc R
C15 C 0.9870(2) 0.09773(12) 0.15792(7) 0.0378(4) Uani 1 1 d .
C16 C 1.1187(2) 0.09411(13) 0.11432(7) 0.0408(4) Uani 1 1 d .
C17 C 0.8051(2) 0.02938(13) 0.21979(7) 0.0415(4) Uani 1 1 d .
C18 C 0.8430(2) 0.01979(13) 0.27927(8) 0.0479(4) Uani 1 1 d .
C19 C 0.7264(3) 0.02494(16) 0.32048(8) 0.0573(5) Uani 1 1 d .
H20 H 0.7504 0.0188 0.3603 0.069 Uiso 1 1 calc R
C20 C 0.5752(3) 0.03889(18) 0.30438(9) 0.0620(6) Uani 1 1 d .
C21 C 0.5415(2) 0.04547(16) 0.24516(9) 0.0565(5) Uani 1 1 d .
H23 H 0.4401 0.0533 0.2337 0.068 Uiso 1 1 calc R
C22 C 0.6539(2) 0.04087(14) 0.20187(8) 0.0472(4) Uani 1 1 d .
C23 C 1.0817(2) -0.06701(13) 0.07608(7) 0.0435(4) Uani 1 1 d .
C24 C 1.1410(2) -0.15164(14) 0.10196(8) 0.0494(5) Uani 1 1 d .
C25 C 1.0723(3) -0.24147(15) 0.08973(9) 0.0578(5) Uani 1 1 d .
H28 H 1.1121 -0.2983 0.1069 0.069 Uiso 1 1 calc R
C26 C 0.9470(3) -0.24956(17) 0.05299(9) 0.0631(6) Uani 1 1 d .
C27 C 0.8915(3) -0.16430(17) 0.02795(9) 0.0617(6) Uani 1 1 d .
H31 H 0.8073 -0.1684 0.0030 0.074 Uiso 1 1 calc R
C28 C 0.9561(2) -0.07245(15) 0.03832(8) 0.0499(5) Uani 1 1 d .
C29 C 1.0056(3) 0.00397(17) 0.29788(10) 0.0624(6) Uani 1 1 d .
H19A H 1.0627 0.0636 0.2919 0.094 Uiso 1 1 calc R
H19B H 1.0497 -0.0481 0.2748 0.094 Uiso 1 1 calc R
H19C H 1.0085 -0.0137 0.3389 0.094 Uiso 1 1 calc R
C30 C 0.4496(3) 0.0463(3) 0.35004(12) 0.0971(10) Uani 1 1 d .
H22A H 0.3556 0.0643 0.3310 0.146 Uiso 1 1 calc R
H22B H 0.4761 0.0956 0.3787 0.146 Uiso 1 1 calc R
H22C H 0.4374 -0.0162 0.3694 0.146 Uiso 1 1 calc R
C31 C 0.6141(3) 0.04795(19) 0.13753(9) 0.0610(5) Uani 1 1 d .
H25A H 0.5050 0.0474 0.1330 0.092 Uiso 1 1 calc R
H25B H 0.6573 -0.0071 0.1168 0.092 Uiso 1 1 calc R
H25C H 0.6545 0.1082 0.1216 0.092 Uiso 1 1 calc R
C32 C 1.2757(3) -0.1462(2) 0.14267(12) 0.0784(7) Uani 1 1 d .
H26A H 1.3598 -0.1156 0.1226 0.118 Uiso 1 1 calc R
H26B H 1.3042 -0.2115 0.1547 0.118 Uiso 1 1 calc R
H26C H 1.2492 -0.1079 0.1768 0.118 Uiso 1 1 calc R
C33 C 0.8758(5) -0.3494(2) 0.04083(15) 0.1052(11) Uani 1 1 d .
H30A H 0.7668 -0.3426 0.0381 0.158 Uiso 1 1 calc R
H30B H 0.9006 -0.3939 0.0724 0.158 Uiso 1 1 calc R
H30C H 0.9149 -0.3750 0.0043 0.158 Uiso 1 1 calc R
C34 C 0.8928(3) 0.01844(18) 0.00940(10) 0.0664(6) Uani 1 1 d .
H33A H 0.8088 0.0006 -0.0157 0.100 Uiso 1 1 calc R
H33B H 0.9712 0.0493 -0.0138 0.100 Uiso 1 1 calc R
H33C H 0.8581 0.0635 0.0392 0.100 Uiso 1 1 calc R

loop_
_atom_site_aniso_label
_atom_site_aniso_U_11
_atom_site_aniso_U_22
_atom_site_aniso_U_33
_atom_site_aniso_U_23
_atom_site_aniso_U_13
_atom_site_aniso_U_12
N1 0.0457(8) 0.0356(7) 0.0484(7) 0.0003(6) 0.0038(6) -0.0036(7)
N2 0.0511(9) 0.0401(8) 0.0531(8) -0.0051(7) 0.0079(7) -0.0011(7)
C1 0.0491(11) 0.0414(10) 0.0742(13) -0.0035(9) -0.0059(9) -0.0017(9)
C2 0.0806(18) 0.0472(12) 0.0740(14) 0.0054(10) -0.0303(13) -0.0014(11)
C3 0.106(2) 0.0467(12) 0.0507(11) 0.0088(9) -0.0159(13) -0.0128(13)
C4 0.0849(16) 0.0438(11) 0.0481(10) -0.0002(8) 0.0085(10) -0.0135(11)
C5 0.0552(11) 0.0332(8) 0.0456(9) -0.0027(7) 0.0031(8) -0.0096(8)
C6 0.0471(10) 0.0305(8) 0.0485(9) -0.0027(7) -0.0014(8) -0.0050(7)
C7 0.0518(10) 0.0331(8) 0.0450(8) -0.0004(7) 0.0106(8) 0.0019(8)
C8 0.0708(13) 0.0294(8) 0.0474(9) 0.0010(7) -0.0095(9) 0.0003(9)
C9 0.0519(11) 0.0310(9) 0.0741(12) -0.0019(9) -0.0125(10) -0.0002(8)
C10 0.0429(10) 0.0375(9) 0.0623(11) -0.0034(8) 0.0104(8) -0.0042(8)
C11 0.129(2) 0.0351(10) 0.0544(11) -0.0027(8) -0.0177(13) 0.0071(12)
C12 0.179(4) 0.0444(14) 0.090(2) -0.0129(13) -0.077(2) 0.0138(19)
C13 0.117(3) 0.0508(15) 0.144(3) -0.0205(18) -0.082(3) 0.0070(17)
C14 0.0645(15) 0.0419(12) 0.135(2) -0.0068(13) -0.0328(15) -0.0010(11)
C15 0.0414(9) 0.0321(8) 0.0398(8) -0.0013(6) -0.0002(7) -0.0001(7)
C16 0.0422(9) 0.0351(9) 0.0450(9) -0.0010(7) 0.0025(7) -0.0013(7)
C17 0.0479(10) 0.0303(8) 0.0463(8) 0.0035(7) 0.0055(7) -0.0039(7)
C18 0.0571(11) 0.0337(9) 0.0529(10) 0.0062(8) -0.0013(8) -0.0050(8)
C19 0.0763(15) 0.0529(12) 0.0427(9) 0.0092(9) 0.0067(9) -0.0071(11)
C20 0.0632(14) 0.0604(14) 0.0623(12) 0.0141(10) 0.0153(10) -0.0036(11)
C21 0.0476(12) 0.0534(12) 0.0686(12) 0.0120(10) 0.0068(10) 0.0001(9)
C22 0.0482(10) 0.0421(10) 0.0514(10) 0.0062(8) 0.0017(8) -0.0026(8)
C23 0.0475(10) 0.0413(9) 0.0416(8) -0.0068(7) 0.0043(7) 0.0012(8)
C24 0.0537(11) 0.0431(10) 0.0514(10) -0.0038(8) -0.0005(9) 0.0029(9)
C25 0.0767(14) 0.0373(10) 0.0595(11) -0.0020(8) -0.0015(10) 0.0022(10)
C26 0.0805(15) 0.0526(12) 0.0561(11) -0.0100(9) -0.0019(11) -0.0142(12)
C27 0.0681(15) 0.0639(14) 0.0531(11) -0.0076(10) -0.0107(10) -0.0084(12)
C28 0.0580(12) 0.0511(11) 0.0405(9) -0.0041(8) 0.0006(8) 0.0028(9)
C29 0.0656(13) 0.0572(13) 0.0644(12) 0.0090(10) -0.0151(10) -0.0009(11)
C30 0.0833(19) 0.128(3) 0.0801(17) 0.0200(17) 0.0354(15) 0.0016(19)
C31 0.0550(12) 0.0709(14) 0.0571(11) 0.0074(10) -0.0066(9) -0.0034(11)
C32 0.0743(17) 0.0620(15) 0.0988(18) 0.0026(13) -0.0281(14) 0.0025(13)
C33 0.142(3) 0.0696(18) 0.104(2) -0.0089(15) -0.021(2) -0.042(2)
C34 0.0717(15) 0.0688(14) 0.0587(11) 0.0036(10) -0.0069(11) 0.0117(13)

loop_
_atom_type_symbol
_atom_type_description
_atom_type_scat_dispersion_real
_atom_type_scat_dispersion_imag
_atom_type_scat_source
C C 0.0033 0.0016 'International Tables Vol C Tables 4.2.6.8 and 6.1.1.4'
H H 0.0000 0.0000 'International Tables Vol C Tables 4.2.6.8 and 6.1.1.4'
N N 0.0061 0.0033 'International Tables Vol C Tables 4.2.6.8 and 6.1.1.4'

loop_
_geom_angle_atom_site_label_1
_geom_angle_atom_site_label_2
_geom_angle_atom_site_label_3
_geom_angle
C15 N1 C17 118.75(14)
C16 N2 C23 124.20(15)
C6 C1 C2 119.2(2)
C6 C1 H9 120.4
C2 C1 H9 120.4
C3 C2 C1 120.6(2)
C3 C2 H10 119.7
C1 C2 H10 119.7
C2 C3 C4 120.9(2)
C2 C3 H11 119.5
C4 C3 H11 119.5
C3 C4 C5 119.5(2)
C3 C4 H12 120.3
C5 C4 H12 120.3
C4 C5 C6 120.05(19)
C4 C5 C10 127.05(19)
C6 C5 C10 112.90(15)
C1 C6 C5 119.78(17)
C1 C6 C7 126.68(17)
C5 C6 C7 113.54(15)
C6 C7 C8 108.19(15)
C6 C7 C15 106.32(14)
C8 C7 C15 104.33(15)
C6 C7 H7 112.5
C8 C7 H7 112.5
C15 C7 H7 112.5
C9 C8 C11 120.8(2)
C9 C8 C7 113.25(16)
C11 C8 C7 126.0(2)
C14 C9 C8 120.0(2)
C14 C9 C10 126.5(2)
C8 C9 C10 113.47(16)
C5 C10 C9 107.37(15)
C5 C10 C16 103.87(15)
C9 C10 C16 108.39(15)
C5 C10 H14 112.2
C9 C10 H14 112.2
C16 C10 H14 112.2
C12 C11 C8 119.0(3)
C12 C11 H5 120.5
C8 C11 H5 120.5
C13 C12 C11 120.5(3)
C13 C12 H4 119.8
C11 C12 H4 119.8
C12 C13 C14 121.3(3)
C12 C13 H3 119.3
C14 C13 H3 119.3
C9 C14 C13 118.3(3)
C9 C14 H2 120.8
C13 C14 H2 120.8
N1 C15 C16 121.78(15)
N1 C15 C7 127.84(15)
C16 C15 C7 110.23(14)
N2 C16 C15 129.11(16)
N2 C16 C10 120.58(16)
C15 C16 C10 110.18(14)
C22 C17 C18 121.20(17)
C22 C17 N1 119.45(15)
C18 C17 N1 119.22(16)
C19 C18 C17 118.15(18)
C19 C18 C29 121.14(18)
C17 C18 C29 120.71(18)
C18 C19 C20 122.23(18)
C18 C19 H20 118.9
C20 C19 H20 118.9
C21 C20 C19 118.04(19)
C21 C20 C30 120.4(2)
C19 C20 C30 121.6(2)
C20 C21 C22 122.2(2)
C20 C21 H23 118.9
C22 C21 H23 118.9
C21 C22 C17 118.14(17)
C21 C22 C31 121.19(19)
C17 C22 C31 120.68(17)
C24 C23 C28 120.61(17)
C24 C23 N2 119.79(17)
C28 C23 N2 119.08(16)
C25 C24 C23 118.68(18)
C25 C24 C32 120.50(19)
C23 C24 C32 120.82(18)
C26 C25 C24 122.3(2)
C26 C25 H28 118.9
C24 C25 H28 118.9
C27 C26 C25 117.5(2)
C27 C26 C33 122.0(2)
C25 C26 C33 120.4(2)
C26 C27 C28 122.7(2)
C26 C27 H31 118.6
C28 C27 H31 118.6
C27 C28 C23 118.18(19)
C27 C28 C34 120.84(19)
C23 C28 C34 120.98(18)
C18 C29 H19A 109.5
C18 C29 H19B 109.5
H19A C29 H19B 109.5
C18 C29 H19C 109.5
H19A C29 H19C 109.5
H19B C29 H19C 109.5
C20 C30 H22A 109.5
C20 C30 H22B 109.5
H22A C30 H22B 109.5
C20 C30 H22C 109.5
H22A C30 H22C 109.5
H22B C30 H22C 109.5
C22 C31 H25A 109.5
C22 C31 H25B 109.5
H25A C31 H25B 109.5
C22 C31 H25C 109.5
H25A C31 H25C 109.5
H25B C31 H25C 109.5
C24 C32 H26A 109.5
C24 C32 H26B 109.5
H26A C32 H26B 109.5
C24 C32 H26C 109.5
H26A C32 H26C 109.5
H26B C32 H26C 109.5
C26 C33 H30A 109.5
C26 C33 H30B 109.5
H30A C33 H30B 109.5
C26 C33 H30C 109.5
H30A C33 H30C 109.5
H30B C33 H30C 109.5
C28 C34 H33A 109.5
C28 C34 H33B 109.5
H33A C34 H33B 109.5
C28 C34 H33C 109.5
H33A C34 H33C 109.5
H33B C34 H33C 109.5

loop_
_geom_bond_atom_site_label_1
_geom_bond_atom_site_label_2
_geom_bond_distance
N1 C15 1.255(2)
N1 C17 1.432(2)
N2 C16 1.258(2)
N2 C23 1.425(2)
C1 C6 1.380(3)
C1 C2 1.391(3)
C1 H9 0.9300
C2 C3 1.359(4)
C2 H10 0.9300
C3 C4 1.371(4)
C3 H11 0.9300
C4 C5 1.384(3)
C4 H12 0.9300
C5 C6 1.393(2)
C5 C10 1.511(3)
C6 C7 1.510(2)
C7 C8 1.513(3)
C7 C15 1.538(2)
C7 H7 0.9800
C8 C9 1.384(3)
C8 C11 1.385(3)
C9 C14 1.382(3)
C9 C10 1.513(3)
C10 C16 1.525(2)
C10 H14 0.9800
C11 C12 1.370(5)
C11 H5 0.9300
C12 C13 1.366(5)
C12 H4 0.9300
C13 C14 1.391(5)
C13 H3 0.9300
C14 H2 0.9300
C15 C16 1.519(2)
C17 C22 1.393(3)
C17 C18 1.393(3)
C18 C19 1.385(3)
C18 C29 1.499(3)
C19 C20 1.385(3)
C19 H20 0.9300
C20 C21 1.376(3)
C20 C30 1.513(3)
C21 C22 1.390(3)
C21 H23 0.9300
C22 C31 1.501(3)
C23 C24 1.389(3)
C23 C28 1.395(3)
C24 C25 1.386(3)
C24 C32 1.498(3)
C25 C26 1.381(3)
C25 H28 0.9300
C26 C27 1.376(3)
C26 C33 1.516(3)
C27 C28 1.388(3)
C27 H31 0.9300
C28 C34 1.502(3)
C29 H19A 0.9600
C29 H19B 0.9600
C29 H19C 0.9600
C30 H22A 0.9600
C30 H22B 0.9600
C30 H22C 0.9600
C31 H25A 0.9600
C31 H25B 0.9600
C31 H25C 0.9600
C32 H26A 0.9600
C32 H26B 0.9600
C32 H26C 0.9600
C33 H30A 0.9600
C33 H30B 0.9600
C33 H30C 0.9600
C34 H33A 0.9600
C34 H33B 0.9600
C34 H33C 0.9600
